data_1546397
loop_
_publ_author_name
'Landmann, Johannes'
'Hennig, Philipp T.'
'Ignat'ev, Nikolai'
'Finze, Maik'

_publ_section_title
;
 Borylation of Fluorinated Arenes with the Boron-centred Nucleophile
 B(CN)32&#x2212; -- a Unique Entry to Aryltricyanoborates
;
_journal_name_full 'Chem. Sci.'
_journal_paper_doi 10.1039/C7SC02249B
_journal_year 2017
_chemical_formula_moiety 'C12 B2 F4 N6, 2(C8 H20 N)'
_chemical_formula_sum 'C28 H40 B2 F4 N8'
_chemical_formula_weight 586.30
_space_group_crystal_system triclinic
_space_group_IT_number 2
_space_group_name_Hall '-P 1'
_space_group_name_H-M_alt 'P -1'
_symmetry_space_group_name_Hall '-P 1'
_symmetry_space_group_name_H-M 'P -1'
_atom_sites_solution_hydrogens geom
_atom_sites_solution_primary iterative
_atom_sites_solution_secondary difmap
_audit_creation_method SHELXL-2014/7
_audit_update_record
;
2017-05-09 deposited with the CCDC.
2017-06-26 downloaded from the CCDC.
;
_cell_angle_alpha 103.804(2)
_cell_angle_beta 92.966(2)
_cell_angle_gamma 107.242(2)
_cell_formula_units_Z 3
_cell_length_a 9.2925(5)
_cell_length_b 13.9870(7)
_cell_length_c 19.7322(10)
_cell_measurement_reflns_used 8531
_cell_measurement_temperature 100(2)
_cell_measurement_theta_max 24.44
_cell_measurement_theta_min 2.32
_cell_volume 2357.9(2)
_computing_cell_refinement 'Saint+ ver. V8.34A (Bruker AXS)'
_computing_data_collection 'APEX2 ver. 2014.9 (Bruker AXS)'
_computing_data_reduction 'Saint+ ver. V8.34A (Bruker AXS)'
_computing_molecular_graphics 'ShelXLe (Huebschle et all, 2011)'
_computing_publication_material 'SHELXL-2014/7 (Sheldrick, 2014)'
_computing_structure_refinement 'SHELXL-2014/7 (Sheldrick, 2014)'
_computing_structure_solution 'SHELXT (Sheldrick, 2014)'
_diffrn_ambient_temperature 100(2)
_diffrn_detector 'CCD area detector (Apex2)'
_diffrn_measured_fraction_theta_full 1.000
_diffrn_measured_fraction_theta_max 0.998
_diffrn_measurement_device_type 'Bruker X8-APEX II'
_diffrn_measurement_method '\f and \w scans'
_diffrn_radiation_monochromator 'multi-layer mirror'
_diffrn_radiation_type MoK\a
_diffrn_radiation_wavelength 0.71073
_diffrn_reflns_av_R_equivalents 0.0509
_diffrn_reflns_av_unetI/netI 0.0753
_diffrn_reflns_Laue_measured_fraction_full 1.000
_diffrn_reflns_Laue_measured_fraction_max 0.998
_diffrn_reflns_limit_h_max 11
_diffrn_reflns_limit_h_min -11
_diffrn_reflns_limit_k_max 17
_diffrn_reflns_limit_k_min -17
_diffrn_reflns_limit_l_max 25
_diffrn_reflns_limit_l_min -25
_diffrn_reflns_number 31095
_diffrn_reflns_point_group_measured_fraction_full 1.000
_diffrn_reflns_point_group_measured_fraction_max 0.998
_diffrn_reflns_theta_full 26.000
_diffrn_reflns_theta_max 26.886
_diffrn_reflns_theta_min 1.072
_diffrn_source 'rotating-anode (Nonius FR-591)'
_exptl_absorpt_coefficient_mu 0.092
_exptl_absorpt_correction_T_max 0.7453
_exptl_absorpt_correction_T_min 0.6786
_exptl_absorpt_correction_type multi-scan
_exptl_absorpt_process_details 'SadAbs 2014/5 (Bruker AXS)'
_exptl_crystal_colour colourless
_exptl_crystal_density_diffrn 1.239
_exptl_crystal_description block
_exptl_crystal_F_000 930
_exptl_crystal_size_max 0.190
_exptl_crystal_size_mid 0.140
_exptl_crystal_size_min 0.120
_refine_diff_density_max 0.746
_refine_diff_density_min -0.312
_refine_diff_density_rms 0.059
_refine_ls_extinction_method none
_refine_ls_goodness_of_fit_ref 1.030
_refine_ls_hydrogen_treatment constr
_refine_ls_matrix_type full
_refine_ls_number_parameters 771
_refine_ls_number_reflns 10150
_refine_ls_number_restraints 131
_refine_ls_restrained_S_all 1.026
_refine_ls_R_factor_all 0.1144
_refine_ls_R_factor_gt 0.0624
_refine_ls_shift/su_max 0.000
_refine_ls_shift/su_mean 0.000
_refine_ls_structure_factor_coef Fsqd
_refine_ls_weighting_details 'w=1/[\s^2^(Fo^2^)+(0.0775P)^2^+1.1324P] where P=(Fo^2^+2Fc^2^)/3'
_refine_ls_weighting_scheme calc
_refine_ls_wR_factor_gt 0.1478
_refine_ls_wR_factor_ref 0.1745
_reflns_Friedel_coverage 0.000
_reflns_number_gt 6261
_reflns_number_total 10150
_reflns_threshold_expression 'I > 2\s(I)'
_cod_data_source_file c7sc02249b2.cif
_cod_data_source_block JL022_JL_Et4N2B4c
_cod_original_cell_volume 2357.8(2)
_cod_database_code 1546397
_shelx_shelxl_version_number 2014/7
_shelx_space_group_comment
;
The symmetry employed for this shelxl refinement is uniquely defined
by the following loop, which should always be used as a source of
symmetry information in preference to the above space-group names.
They are only intended as comments.
;
_shelx_estimated_absorpt_t_min 0.983
_shelx_estimated_absorpt_t_max 0.989

loop_
_space_group_symop_operation_xyz
'x, y, z'
'-x, -y, -z'

loop_
_atom_site_label
_atom_site_type_symbol
_atom_site_fract_x
_atom_site_fract_y
_atom_site_fract_z
_atom_site_U_iso_or_equiv
_atom_site_adp_type
_atom_site_occupancy
_atom_site_site_symmetry_order
_atom_site_calc_flag
_atom_site_refinement_flags_posn
_atom_site_refinement_flags_adp
_atom_site_refinement_flags_occupancy
_atom_site_disorder_assembly
_atom_site_disorder_group
B1 B 0.3261(3) 0.3143(2) 0.02789(14) 0.0180(6) Uani 1 1 d . . . . .
C1 C 0.1825(3) 0.23004(19) 0.04356(12) 0.0189(5) Uani 1 1 d . . . . .
N1 N 0.0770(3) 0.17176(17) 0.05482(11) 0.0275(5) Uani 1 1 d . . . . .
C2 C 0.4581(3) 0.26269(19) 0.01351(12) 0.0207(5) Uani 1 1 d . . . . .
N2 N 0.5534(3) 0.22719(18) 0.00657(12) 0.0305(5) Uani 1 1 d . . . . .
C3 C 0.2709(3) 0.33916(19) -0.04162(13) 0.0208(5) Uani 1 1 d . . . . .
N3 N 0.2230(3) 0.35202(18) -0.09148(12) 0.0329(6) Uani 1 1 d . . . . .
B2 B 0.5682(3) 0.6792(2) 0.29086(16) 0.0242(7) Uani 1 1 d . . . . .
C4 C 0.6660(3) 0.6565(2) 0.34987(14) 0.0275(6) Uani 1 1 d . . . . .
N4 N 0.7452(3) 0.6459(2) 0.39068(14) 0.0483(7) Uani 1 1 d . . . . .
C5 C 0.4344(3) 0.7174(2) 0.32030(15) 0.0379(8) Uani 1 1 d . . . . .
N5 N 0.3350(3) 0.7445(2) 0.33879(15) 0.0554(8) Uani 1 1 d . . . . .
C6 C 0.6856(3) 0.7739(2) 0.26994(15) 0.0317(7) Uani 1 1 d . . . . .
N6 N 0.7764(3) 0.8408(2) 0.25745(14) 0.0499(7) Uani 1 1 d . . . . .
C11 C 0.3852(3) 0.41278(18) 0.09633(12) 0.0164(5) Uani 1 1 d . . . . .
C12 C 0.3988(3) 0.51442(19) 0.09847(12) 0.0192(5) Uani 1 1 d . . . . .
F12 F 0.35982(18) 0.53951(11) 0.03978(7) 0.0308(4) Uani 1 1 d . . . . .
C13 C 0.4512(3) 0.59375(18) 0.15929(13) 0.0203(5) Uani 1 1 d . . . . .
F13 F 0.45538(18) 0.68991(11) 0.15516(8) 0.0321(4) Uani 1 1 d . . . . .
C14 C 0.4981(3) 0.58049(18) 0.22256(12) 0.0179(5) Uani 1 1 d . . . . .
C15 C 0.4815(3) 0.47825(19) 0.22094(12) 0.0176(5) Uani 1 1 d . . . . .
F15 F 0.52139(16) 0.45379(11) 0.27974(7) 0.0262(4) Uani 1 1 d . . . . .
C16 C 0.4282(3) 0.39868(17) 0.16039(12) 0.0156(5) Uani 1 1 d . . . . .
F16 F 0.41900(16) 0.30187(10) 0.16420(7) 0.0220(3) Uani 1 1 d . . . . .
B3 B 0.4008(3) 0.2935(2) 0.38711(15) 0.0227(6) Uani 1 1 d . . . . .
C21 C 0.5273(3) 0.2638(2) 0.34269(14) 0.0240(6) Uani 1 1 d . . . . .
N21 N 0.6079(3) 0.23390(19) 0.30798(13) 0.0348(6) Uani 1 1 d . . . . .
C22 C 0.2667(3) 0.2829(2) 0.32864(14) 0.0264(6) Uani 1 1 d . . . . .
N22 N 0.1723(3) 0.26996(19) 0.28476(13) 0.0360(6) Uani 1 1 d . . . . .
C23 C 0.3419(3) 0.2051(2) 0.42661(14) 0.0248(6) Uani 1 1 d . . . . .
N23 N 0.3038(3) 0.14110(19) 0.45487(13) 0.0350(6) Uani 1 1 d . . . . .
C24 C 0.4559(3) 0.40488(19) 0.44490(13) 0.0225(6) Uani 1 1 d . . . . .
C25 C 0.3533(3) 0.4445(2) 0.47876(16) 0.0215(7) Uani 0.870(3) 1 d . . P A 1
F25 F 0.20390(18) 0.39114(13) 0.45950(9) 0.0299(5) Uani 0.870(3) 1 d . . P A 1
C26 C 0.3927(3) 0.5348(2) 0.53145(16) 0.0233(7) Uani 0.870(3) 1 d . . P A 1
F26 F 0.27888(18) 0.56462(13) 0.56061(9) 0.0322(5) Uani 0.870(3) 1 d . . P A 1
C27 C 0.412(2) 0.4883(19) 0.4409(11) 0.033(6) Uani 0.130(3) 1 d . . P A 2
F27 F 0.3267(14) 0.4905(9) 0.3825(6) 0.036(4) Uani 0.130(3) 1 d . . P A 2
C28 C 0.470(2) 0.5843(16) 0.4929(11) 0.026(5) Uani 0.130(3) 1 d . . P A 2
F28 F 0.4345(15) 0.6663(9) 0.4802(6) 0.038(4) Uani 0.130(3) 1 d . . P A 2
N30 N 0.9271(2) 0.43920(16) 0.19703(11) 0.0248(5) Uani 1 1 d . . . . .
C31 C 0.8728(3) 0.5334(2) 0.20976(15) 0.0308(6) Uani 1 1 d . . . . .
H31A H 0.8028 0.5260 0.1679 0.037 Uiso 1 1 calc R U . . .
H31B H 0.8138 0.5338 0.2501 0.037 Uiso 1 1 calc R U . . .
C32 C 0.9968(4) 0.6371(2) 0.22453(17) 0.0413(8) Uani 1 1 d . . . . .
H32A H 1.0607 0.6364 0.1865 0.062 Uiso 1 1 calc R U . . .
H32B H 1.0592 0.6499 0.2693 0.062 Uiso 1 1 calc R U . . .
H32C H 0.9507 0.6923 0.2273 0.062 Uiso 1 1 calc R U . . .
C33 C 1.0300(3) 0.4463(2) 0.26243(16) 0.0367(7) Uani 1 1 d . . . . .
H33A H 1.0709 0.3873 0.2520 0.044 Uiso 1 1 calc R U . . .
H33B H 1.1172 0.5110 0.2721 0.044 Uiso 1 1 calc R U . . .
C34 C 0.9542(4) 0.4452(3) 0.32740(16) 0.0451(8) Uani 1 1 d . . . . .
H34A H 0.9098 0.5017 0.3374 0.068 Uiso 1 1 calc R U . . .
H34B H 1.0294 0.4547 0.3672 0.068 Uiso 1 1 calc R U . . .
H34C H 0.8739 0.3785 0.3202 0.068 Uiso 1 1 calc R U . . .
C35 C 0.7864(3) 0.3457(2) 0.18291(15) 0.0312(7) Uani 1 1 d . . . . .
H35A H 0.7204 0.3455 0.1418 0.037 Uiso 1 1 calc R U . . .
H35B H 0.7298 0.3525 0.2240 0.037 Uiso 1 1 calc R U . . .
C36 C 0.8168(3) 0.2421(2) 0.16868(16) 0.0364(7) Uani 1 1 d . . . . .
H36A H 0.8724 0.2342 0.1279 0.055 Uiso 1 1 calc R U . . .
H36B H 0.7200 0.1855 0.1590 0.055 Uiso 1 1 calc R U . . .
H36C H 0.8777 0.2399 0.2100 0.055 Uiso 1 1 calc R U . . .
C37 C 1.0208(3) 0.4340(2) 0.13803(16) 0.0386(7) Uani 1 1 d . . . . .
H37A H 1.0589 0.3741 0.1343 0.046 Uiso 1 1 calc R U . . .
H37B H 1.1101 0.4977 0.1496 0.046 Uiso 1 1 calc R U . . .
C38 C 0.9366(4) 0.4231(3) 0.06625(17) 0.0493(9) Uani 1 1 d . . . . .
H38A H 1.0068 0.4228 0.0309 0.074 Uiso 1 1 calc R U . . .
H38B H 0.8974 0.4815 0.0693 0.074 Uiso 1 1 calc R U . . .
H38C H 0.8518 0.3578 0.0527 0.074 Uiso 1 1 calc R U . . .
N40 N 0.8336(2) 0.14260(16) 0.46045(11) 0.0223(5) Uani 0.821(4) 1 d . . P B -3
C41 C 0.8815(4) 0.1713(3) 0.39460(16) 0.0275(8) Uani 0.821(4) 1 d . . P B -3
H41A H 0.7961 0.1845 0.3705 0.033 Uiso 0.821(4) 1 calc R U P B -3
H41B H 0.9675 0.2370 0.4081 0.033 Uiso 0.821(4) 1 calc R U P B -3
C42 C 0.9283(4) 0.0922(3) 0.34360(18) 0.0343(9) Uani 0.821(4) 1 d . . P B -3
H42A H 0.8426 0.0276 0.3279 0.051 Uiso 0.821(4) 1 calc R U P B -3
H42B H 1.0138 0.0788 0.3665 0.051 Uiso 0.821(4) 1 calc R U P B -3
H42C H 0.9593 0.1181 0.3029 0.051 Uiso 0.821(4) 1 calc R U P B -3
C43 C 0.7600(4) 0.2186(3) 0.49974(17) 0.0285(8) Uani 0.821(4) 1 d . . P B -3
H43A H 0.6752 0.2193 0.4676 0.034 Uiso 0.821(4) 1 calc R U P B -3
H43B H 0.7160 0.1932 0.5392 0.034 Uiso 0.821(4) 1 calc R U P B -3
C44 C 0.8641(7) 0.3278(5) 0.5286(3) 0.0428(13) Uani 0.821(4) 1 d . . P B -3
H44A H 0.9092 0.3540 0.4901 0.064 Uiso 0.821(4) 1 calc R U P B -3
H44B H 0.9449 0.3291 0.5631 0.064 Uiso 0.821(4) 1 calc R U P B -3
H44C H 0.8063 0.3719 0.5515 0.064 Uiso 0.821(4) 1 calc R U P B -3
C45 C 0.9725(4) 0.1462(2) 0.50609(15) 0.0212(7) Uani 0.821(4) 1 d . . P B -3
H45A H 1.0152 0.0936 0.4799 0.025 Uiso 0.821(4) 1 calc R U P B -3
H45B H 1.0497 0.2151 0.5129 0.025 Uiso 0.821(4) 1 calc R U P B -3
C46 C 0.9495(4) 0.1282(3) 0.57694(17) 0.0310(9) Uani 0.821(4) 1 d . . P B -3
H46A H 0.8900 0.0554 0.5714 0.047 Uiso 0.821(4) 1 calc R U P B -3
H46B H 0.8949 0.1734 0.6015 0.047 Uiso 0.821(4) 1 calc R U P B -3
H46C H 1.0485 0.1439 0.6044 0.047 Uiso 0.821(4) 1 calc R U P B -3
C47 C 0.7222(4) 0.0342(2) 0.44486(17) 0.0245(8) Uani 0.821(4) 1 d . . P B -3
H47A H 0.6932 0.0198 0.4899 0.029 Uiso 0.821(4) 1 calc R U P B -3
H47B H 0.7737 -0.0159 0.4231 0.029 Uiso 0.821(4) 1 calc R U P B -3
C48 C 0.5791(4) 0.0160(3) 0.3965(2) 0.0320(9) Uani 0.821(4) 1 d . . P B -3
H48A H 0.6064 0.0310 0.3520 0.048 Uiso 0.821(4) 1 calc R U P B -3
H48B H 0.5232 0.0617 0.4190 0.048 Uiso 0.821(4) 1 calc R U P B -3
H48C H 0.5150 -0.0566 0.3873 0.048 Uiso 0.821(4) 1 calc R U P B -3
N50 N 0.8336(2) 0.14260(16) 0.46045(11) 0.0223(5) Uani 0.179(4) 1 d D . P B -4
C50 C 0.885(2) 0.0959(18) 0.3916(5) 0.064(6) Uani 0.179(4) 1 d D U P B -4
H50A H 0.9972 0.1272 0.3968 0.077 Uiso 0.179(4) 1 calc R U P B -4
H50B H 0.8644 0.0210 0.3877 0.077 Uiso 0.179(4) 1 calc R U P B -4
C51 C 0.822(3) 0.1046(18) 0.3219(8) 0.062(6) Uani 0.179(4) 1 d D U P B -4
H51A H 0.8586 0.0628 0.2835 0.094 Uiso 0.179(4) 1 calc R U P B -4
H51B H 0.8569 0.1774 0.3206 0.094 Uiso 0.179(4) 1 calc R U P B -4
H51C H 0.7111 0.0791 0.3165 0.094 Uiso 0.179(4) 1 calc R U P B -4
C52 C 0.878(2) 0.2590(5) 0.4703(9) 0.054(5) Uani 0.179(4) 1 d D U P B -4
H52A H 0.9778 0.2819 0.4535 0.065 Uiso 0.179(4) 1 calc R U P B -4
H52B H 0.8031 0.2726 0.4395 0.065 Uiso 0.179(4) 1 calc R U P B -4
C53 C 0.888(6) 0.326(4) 0.5441(13) 0.094(11) Uani 0.179(4) 1 d D U P B -4
H53A H 0.9882 0.3794 0.5570 0.141 Uiso 0.179(4) 1 calc R U P B -4
H53B H 0.8752 0.2823 0.5771 0.141 Uiso 0.179(4) 1 calc R U P B -4
H53C H 0.8087 0.3587 0.5461 0.141 Uiso 0.179(4) 1 calc R U P B -4
C54 C 0.6614(6) 0.1040(9) 0.4461(7) 0.027(4) Uani 0.179(4) 1 d D U P B -4
H54A H 0.6199 0.1303 0.4893 0.032 Uiso 0.179(4) 1 calc R U P B -4
H54B H 0.6286 0.1328 0.4090 0.032 Uiso 0.179(4) 1 calc R U P B -4
C55 C 0.596(3) -0.0129(10) 0.4230(12) 0.051(6) Uani 0.179(4) 1 d D U P B -4
H55A H 0.4875 -0.0340 0.4280 0.077 Uiso 0.179(4) 1 calc R U P B -4
H55B H 0.6490 -0.0428 0.4523 0.077 Uiso 0.179(4) 1 calc R U P B -4
H55C H 0.6088 -0.0380 0.3736 0.077 Uiso 0.179(4) 1 calc R U P B -4
C56 C 0.895(2) 0.1115(14) 0.5213(7) 0.129(11) Uani 0.179(4) 1 d D U P B -4
H56A H 0.8335 0.0391 0.5182 0.155 Uiso 0.179(4) 1 calc R U P B -4
H56B H 1.0000 0.1114 0.5147 0.155 Uiso 0.179(4) 1 calc R U P B -4
C57 C 0.899(5) 0.176(3) 0.5947(11) 0.131(11) Uani 0.179(4) 1 d D U P B -4
H57A H 0.7961 0.1749 0.6033 0.196 Uiso 0.179(4) 1 calc R U P B -4
H57B H 0.9632 0.2477 0.5997 0.196 Uiso 0.179(4) 1 calc R U P B -4
H57C H 0.9418 0.1476 0.6288 0.196 Uiso 0.179(4) 1 calc R U P B -4
N60 N 0.2449(2) -0.04308(15) 0.15139(10) 0.0211(5) Uani 0.868(3) 1 d . . P C -5
C60 C 0.2979(3) 0.0350(2) 0.10993(17) 0.0264(7) Uani 0.868(3) 1 d . . P C -5
H60A H 0.4037 0.0785 0.1296 0.032 Uiso 0.868(3) 1 calc R U P C -5
H60B H 0.2341 0.0812 0.1163 0.032 Uiso 0.868(3) 1 calc R U P C -5
C61 C 0.2927(9) -0.0112(7) 0.0316(4) 0.0323(16) Uani 0.868(3) 1 d . . P C -5
H61A H 0.1870 -0.0483 0.0105 0.048 Uiso 0.868(3) 1 calc R U P C -5
H61B H 0.3515 -0.0597 0.0245 0.048 Uiso 0.868(3) 1 calc R U P C -5
H61C H 0.3363 0.0445 0.0093 0.048 Uiso 0.868(3) 1 calc R U P C -5
C62 C 0.0819(3) -0.1101(2) 0.12571(15) 0.0238(7) Uani 0.868(3) 1 d . . P C -5
H62A H 0.0755 -0.1491 0.0761 0.029 Uiso 0.868(3) 1 calc R U P C -5
H62B H 0.0534 -0.1616 0.1536 0.029 Uiso 0.868(3) 1 calc R U P C -5
C63 C -0.0328(4) -0.0525(3) 0.1301(2) 0.0288(9) Uani 0.868(3) 1 d . . P C -5
H63A H -0.0087 -0.0033 0.1011 0.043 Uiso 0.868(3) 1 calc R U P C -5
H63B H -0.0294 -0.0146 0.1792 0.043 Uiso 0.868(3) 1 calc R U P C -5
H63C H -0.1349 -0.1021 0.1129 0.043 Uiso 0.868(3) 1 calc R U P C -5
C64 C 0.2614(4) 0.0179(2) 0.22730(15) 0.0305(8) Uani 0.868(3) 1 d . . P C -5
H64A H 0.3697 0.0594 0.2426 0.037 Uiso 0.868(3) 1 calc R U P C -5
H64B H 0.2029 0.0672 0.2299 0.037 Uiso 0.868(3) 1 calc R U P C -5
C65 C 0.2096(5) -0.0455(4) 0.2783(2) 0.0401(11) Uani 0.868(3) 1 d . . P C -5
H65A H 0.0997 -0.0808 0.2672 0.060 Uiso 0.868(3) 1 calc R U P C -5
H65B H 0.2328 0.0002 0.3263 0.060 Uiso 0.868(3) 1 calc R U P C -5
H65C H 0.2625 -0.0973 0.2746 0.060 Uiso 0.868(3) 1 calc R U P C -5
C66 C 0.3397(3) -0.1162(2) 0.14391(16) 0.0245(7) Uani 0.868(3) 1 d . . P C -5
H66A H 0.3058 -0.1633 0.1744 0.029 Uiso 0.868(3) 1 calc R U P C -5
H66B H 0.3188 -0.1596 0.0946 0.029 Uiso 0.868(3) 1 calc R U P C -5
C67 C 0.5085(6) -0.0642(4) 0.1623(3) 0.0344(12) Uani 0.868(3) 1 d . . P C -5
H67A H 0.5591 -0.1170 0.1597 0.052 Uiso 0.868(3) 1 calc R U P C -5
H67B H 0.5307 -0.0182 0.2102 0.052 Uiso 0.868(3) 1 calc R U P C -5
H67C H 0.5457 -0.0234 0.1291 0.052 Uiso 0.868(3) 1 calc R U P C -5
N70 N 0.2449(2) -0.04308(15) 0.15139(10) 0.0211(5) Uani 0.132(3) 1 d . . P C -6
C70 C 0.223(2) -0.0972(14) 0.0710(9) 0.017(4) Uani 0.132(3) 1 d . U P C -6
H70A H 0.2855 -0.1441 0.0632 0.021 Uiso 0.132(3) 1 calc R U P C -6
H70B H 0.1153 -0.1408 0.0567 0.021 Uiso 0.132(3) 1 calc R U P C -6
C71 C 0.264(5) -0.025(4) 0.024(3) 0.017(9) Uani 0.132(3) 1 d . U P C -6
H71A H 0.2624 -0.0662 -0.0244 0.025 Uiso 0.132(3) 1 calc R U P C -6
H71B H 0.3654 0.0246 0.0409 0.025 Uiso 0.132(3) 1 calc R U P C -6
H71C H 0.1895 0.0119 0.0236 0.025 Uiso 0.132(3) 1 calc R U P C -6
C72 C 0.156(2) 0.0365(15) 0.1633(10) 0.023(5) Uani 0.132(3) 1 d . U P C -6
H72A H 0.1766 0.0750 0.2137 0.028 Uiso 0.132(3) 1 calc R U P C -6
H72B H 0.1954 0.0873 0.1359 0.028 Uiso 0.132(3) 1 calc R U P C -6
C73 C -0.015(3) -0.0098(19) 0.1429(14) 0.023(7) Uani 0.132(3) 1 d . U P C -6
H73A H -0.0372 -0.0470 0.0928 0.034 Uiso 0.132(3) 1 calc R U P C -6
H73B H -0.0607 0.0458 0.1518 0.034 Uiso 0.132(3) 1 calc R U P C -6
H73C H -0.0562 -0.0583 0.1709 0.034 Uiso 0.132(3) 1 calc R U P C -6
C74 C 0.190(2) -0.1245(14) 0.1869(9) 0.020(4) Uani 0.132(3) 1 d . U P C -6
H74A H 0.2535 -0.1709 0.1780 0.025 Uiso 0.132(3) 1 calc R U P C -6
H74B H 0.0849 -0.1664 0.1653 0.025 Uiso 0.132(3) 1 calc R U P C -6
C75 C 0.191(4) -0.086(2) 0.2688(17) 0.030(8) Uani 0.132(3) 1 d . U P C -6
H75A H 0.2964 -0.0536 0.2918 0.045 Uiso 0.132(3) 1 calc R U P C -6
H75B H 0.1421 -0.1459 0.2868 0.045 Uiso 0.132(3) 1 calc R U P C -6
H75C H 0.1358 -0.0360 0.2788 0.045 Uiso 0.132(3) 1 calc R U P C -6
C76 C 0.406(2) 0.0274(16) 0.1773(11) 0.031(5) Uani 0.132(3) 1 d . U P C -6
H76A H 0.4110 0.0657 0.2270 0.037 Uiso 0.132(3) 1 calc R U P C -6
H76B H 0.4316 0.0790 0.1495 0.037 Uiso 0.132(3) 1 calc R U P C -6
C77 C 0.525(5) -0.030(2) 0.172(2) 0.030(9) Uani 0.132(3) 1 d . U P C -6
H77A H 0.5156 -0.0724 0.1239 0.046 Uiso 0.132(3) 1 calc R U P C -6
H77B H 0.5084 -0.0746 0.2044 0.046 Uiso 0.132(3) 1 calc R U P C -6
H77C H 0.6272 0.0211 0.1853 0.046 Uiso 0.132(3) 1 calc R U P C -6

loop_
_atom_site_aniso_label
_atom_site_aniso_U_11
_atom_site_aniso_U_22
_atom_site_aniso_U_33
_atom_site_aniso_U_23
_atom_site_aniso_U_13
_atom_site_aniso_U_12
B1 0.0183(14) 0.0159(14) 0.0187(14) 0.0035(11) 0.0007(11) 0.0048(11)
C1 0.0223(14) 0.0166(13) 0.0154(12) 0.0004(10) -0.0004(10) 0.0063(11)
N1 0.0255(13) 0.0252(12) 0.0277(12) 0.0044(10) 0.0023(10) 0.0044(10)
C2 0.0228(14) 0.0190(13) 0.0174(13) 0.0016(10) 0.0046(10) 0.0049(11)
N2 0.0326(14) 0.0287(13) 0.0312(13) 0.0040(10) 0.0073(10) 0.0139(11)
C3 0.0229(14) 0.0156(13) 0.0203(13) 0.0010(10) 0.0004(10) 0.0041(10)
N3 0.0430(15) 0.0288(14) 0.0241(13) 0.0055(11) -0.0028(11) 0.0097(11)
B2 0.0198(15) 0.0230(16) 0.0247(15) -0.0021(13) -0.0018(12) 0.0069(12)
C4 0.0307(15) 0.0224(14) 0.0210(14) 0.0002(11) 0.0003(11) 0.0011(12)
N4 0.0578(19) 0.0388(16) 0.0355(15) 0.0091(13) -0.0205(13) 0.0014(13)
C5 0.0252(16) 0.0379(18) 0.0358(17) -0.0141(14) -0.0013(12) 0.0081(13)
N5 0.0388(17) 0.062(2) 0.0523(18) -0.0125(15) 0.0050(13) 0.0187(15)
C6 0.0347(17) 0.0220(15) 0.0307(15) 0.0001(12) -0.0104(12) 0.0060(13)
N6 0.0526(18) 0.0353(16) 0.0457(16) 0.0113(13) -0.0108(13) -0.0069(14)
C11 0.0133(12) 0.0173(12) 0.0176(12) 0.0036(10) 0.0027(9) 0.0045(9)
C12 0.0176(13) 0.0192(13) 0.0199(13) 0.0053(10) -0.0012(10) 0.0053(10)
F12 0.0457(10) 0.0197(8) 0.0241(8) 0.0066(7) -0.0099(7) 0.0083(7)
C13 0.0201(13) 0.0123(12) 0.0287(14) 0.0055(11) 0.0013(10) 0.0057(10)
F13 0.0440(10) 0.0135(8) 0.0352(9) 0.0024(7) -0.0103(7) 0.0095(7)
C14 0.0117(12) 0.0163(12) 0.0222(13) 0.0002(10) -0.0001(9) 0.0034(9)
C15 0.0149(12) 0.0215(13) 0.0166(12) 0.0051(10) 0.0018(9) 0.0059(10)
F15 0.0343(9) 0.0241(8) 0.0167(7) 0.0052(6) -0.0030(6) 0.0056(7)
C16 0.0135(12) 0.0118(12) 0.0212(12) 0.0044(10) 0.0040(9) 0.0035(9)
F16 0.0297(8) 0.0146(7) 0.0213(7) 0.0055(6) 0.0003(6) 0.0064(6)
B3 0.0195(15) 0.0210(15) 0.0258(16) 0.0067(13) -0.0013(12) 0.0044(12)
C21 0.0211(14) 0.0201(14) 0.0284(14) 0.0112(12) -0.0055(11) 0.0008(11)
N21 0.0284(14) 0.0371(15) 0.0396(15) 0.0149(12) 0.0069(11) 0.0071(11)
C22 0.0242(15) 0.0203(14) 0.0337(15) 0.0064(12) 0.0002(12) 0.0069(11)
N22 0.0330(14) 0.0345(14) 0.0417(15) 0.0112(12) -0.0061(11) 0.0134(11)
C23 0.0212(14) 0.0194(14) 0.0324(15) 0.0037(12) 0.0013(11) 0.0070(11)
N23 0.0351(14) 0.0280(14) 0.0450(15) 0.0145(12) 0.0106(11) 0.0097(11)
C24 0.0211(14) 0.0219(14) 0.0260(14) 0.0107(11) -0.0014(10) 0.0063(11)
C25 0.0091(14) 0.0227(16) 0.0294(17) 0.0099(14) -0.0017(12) -0.0015(11)
F25 0.0145(9) 0.0300(10) 0.0367(10) 0.0019(8) -0.0019(7) 0.0008(7)
C26 0.0188(16) 0.0230(16) 0.0300(17) 0.0090(14) 0.0039(12) 0.0078(12)
F26 0.0170(9) 0.0331(11) 0.0417(11) 0.0003(8) 0.0017(7) 0.0086(8)
C27 0.022(12) 0.057(16) 0.020(11) 0.000(11) -0.005(9) 0.022(11)
F27 0.042(8) 0.038(8) 0.028(7) 0.005(6) -0.016(5) 0.018(6)
C28 0.038(13) 0.024(11) 0.029(11) 0.010(9) 0.001(9) 0.026(10)
F28 0.048(8) 0.031(7) 0.034(7) 0.001(6) -0.011(6) 0.020(6)
N30 0.0177(11) 0.0266(12) 0.0348(13) 0.0145(10) 0.0063(9) 0.0086(9)
C31 0.0294(16) 0.0342(16) 0.0341(16) 0.0103(13) 0.0038(12) 0.0169(13)
C32 0.0422(19) 0.0271(16) 0.050(2) 0.0075(15) -0.0068(15) 0.0088(14)
C33 0.0244(15) 0.0331(17) 0.0524(19) 0.0153(15) -0.0061(13) 0.0073(13)
C34 0.048(2) 0.050(2) 0.0337(17) 0.0130(15) -0.0043(14) 0.0099(16)
C35 0.0227(15) 0.0343(17) 0.0345(16) 0.0119(13) 0.0058(12) 0.0038(12)
C36 0.0361(17) 0.0266(16) 0.0449(18) 0.0113(14) 0.0086(14) 0.0058(13)
C37 0.0312(17) 0.0371(18) 0.054(2) 0.0178(15) 0.0206(14) 0.0143(14)
C38 0.059(2) 0.063(2) 0.0428(19) 0.0266(18) 0.0286(17) 0.0297(19)
N40 0.0201(11) 0.0191(11) 0.0246(11) -0.0003(9) -0.0020(9) 0.0074(9)
C41 0.0289(19) 0.0260(19) 0.0230(17) 0.0102(14) -0.0019(13) -0.0002(14)
C42 0.041(2) 0.030(2) 0.0243(18) 0.0034(15) 0.0059(15) 0.0026(16)
C43 0.0302(19) 0.0291(19) 0.0260(17) 0.0005(14) -0.0001(14) 0.0153(15)
C44 0.053(3) 0.030(2) 0.040(2) -0.009(2) -0.020(2) 0.022(2)
C45 0.0242(17) 0.0180(16) 0.0201(16) 0.0022(13) -0.0041(12) 0.0082(13)
C46 0.041(2) 0.0268(19) 0.0210(17) 0.0030(15) -0.0072(15) 0.0096(16)
C47 0.0233(18) 0.0219(17) 0.0275(17) 0.0077(14) 0.0047(13) 0.0050(14)
C48 0.0197(18) 0.030(2) 0.041(2) 0.0057(18) -0.0047(15) 0.0041(15)
N50 0.0201(11) 0.0191(11) 0.0246(11) -0.0003(9) -0.0020(9) 0.0074(9)
C50 0.063(6) 0.064(6) 0.065(6) 0.014(2) 0.009(2) 0.021(3)
C51 0.062(7) 0.062(7) 0.061(6) 0.012(4) 0.014(4) 0.018(4)
C52 0.055(6) 0.054(6) 0.054(6) 0.013(2) 0.009(2) 0.017(3)
C53 0.095(11) 0.092(11) 0.095(11) 0.025(5) 0.012(4) 0.030(5)
C54 0.027(4) 0.027(4) 0.027(4) 0.007(2) 0.003(2) 0.008(2)
C55 0.052(6) 0.051(6) 0.050(6) 0.011(4) 0.009(4) 0.015(4)
C56 0.129(11) 0.129(11) 0.129(11) 0.034(4) 0.016(3) 0.042(4)
C57 0.132(11) 0.130(11) 0.130(11) 0.036(5) 0.018(4) 0.041(5)
N60 0.0244(12) 0.0143(11) 0.0212(11) 0.0008(9) 0.0010(9) 0.0046(9)
C60 0.0219(16) 0.0167(15) 0.0419(19) 0.0120(14) 0.0043(13) 0.0047(12)
C61 0.027(4) 0.036(3) 0.037(3) 0.021(3) 0.007(3) 0.006(3)
C62 0.0268(17) 0.0198(16) 0.0190(15) 0.0025(12) 0.0007(12) 0.0014(12)
C63 0.0224(19) 0.031(2) 0.028(2) 0.004(2) 0.0040(14) 0.0029(18)
C64 0.0298(18) 0.0282(18) 0.0238(16) -0.0092(14) -0.0038(13) 0.0092(14)
C65 0.046(3) 0.047(3) 0.022(2) 0.002(2) 0.0002(17) 0.014(3)
C66 0.0320(18) 0.0169(15) 0.0272(16) 0.0071(13) 0.0047(13) 0.0105(13)
C67 0.030(2) 0.032(3) 0.039(2) 0.000(3) -0.0074(18) 0.014(2)
N70 0.0244(12) 0.0143(11) 0.0212(11) 0.0008(9) 0.0010(9) 0.0046(9)
C70 0.017(4) 0.017(4) 0.017(4) 0.004(2) 0.003(2) 0.005(2)
C71 0.017(10) 0.017(10) 0.017(10) 0.006(4) 0.004(4) 0.003(5)
C72 0.024(5) 0.023(5) 0.023(5) 0.006(2) 0.002(2) 0.008(2)
C73 0.022(7) 0.023(8) 0.023(7) 0.005(4) 0.004(4) 0.008(4)
C74 0.021(5) 0.020(5) 0.020(5) 0.005(2) 0.003(2) 0.007(2)
C75 0.032(9) 0.031(9) 0.027(9) 0.009(5) 0.005(4) 0.009(5)
C76 0.030(5) 0.030(5) 0.031(5) 0.008(2) 0.003(2) 0.009(3)
C77 0.030(10) 0.030(10) 0.032(10) 0.008(5) 0.002(4) 0.011(5)

loop_
_atom_type_symbol
_atom_type_description
_atom_type_scat_dispersion_real
_atom_type_scat_dispersion_imag
_atom_type_scat_source
C C 0.0033 0.0016 'International Tables Vol C Tables 4.2.6.8 and 6.1.1.4'
H H 0.0000 0.0000 'International Tables Vol C Tables 4.2.6.8 and 6.1.1.4'
B B 0.0013 0.0007 'International Tables Vol C Tables 4.2.6.8 and 6.1.1.4'
N N 0.0061 0.0033 'International Tables Vol C Tables 4.2.6.8 and 6.1.1.4'
F F 0.0171 0.0103 'International Tables Vol C Tables 4.2.6.8 and 6.1.1.4'

loop_
_geom_angle_atom_site_label_1
_geom_angle_atom_site_label_2
_geom_angle_atom_site_label_3
_geom_angle
_geom_angle_site_symmetry_1
_geom_angle_site_symmetry_3
C3 B1 C1 105.8(2) . .
C3 B1 C2 109.7(2) . .
C1 B1 C2 108.1(2) . .
C3 B1 C11 115.1(2) . .
C1 B1 C11 109.0(2) . .
C2 B1 C11 108.90(19) . .
N1 C1 B1 177.8(3) . .
N2 C2 B1 176.8(3) . .
N3 C3 B1 175.6(3) . .
C5 B2 C4 112.1(2) . .
C5 B2 C6 107.6(2) . .
C4 B2 C6 103.9(2) . .
C5 B2 C14 108.7(2) . .
C4 B2 C14 113.5(2) . .
C6 B2 C14 110.9(2) . .
N4 C4 B2 174.6(3) . .
N5 C5 B2 177.1(3) . .
N6 C6 B2 175.8(3) . .
C12 C11 C16 113.9(2) . .
C12 C11 B1 126.3(2) . .
C16 C11 B1 119.8(2) . .
F12 C12 C13 117.3(2) . .
F12 C12 C11 120.4(2) . .
C13 C12 C11 122.4(2) . .
F13 C13 C14 119.3(2) . .
F13 C13 C12 116.9(2) . .
C14 C13 C12 123.8(2) . .
C13 C14 C15 113.9(2) . .
C13 C14 B2 120.9(2) . .
C15 C14 B2 125.2(2) . .
F15 C15 C16 117.4(2) . .
F15 C15 C14 120.2(2) . .
C16 C15 C14 122.4(2) . .
F16 C16 C15 117.7(2) . .
F16 C16 C11 118.8(2) . .
C15 C16 C11 123.5(2) . .
C23 B3 C21 106.1(2) . .
C23 B3 C22 108.5(2) . .
C21 B3 C22 104.2(2) . .
C23 B3 C24 108.5(2) . .
C21 B3 C24 116.1(2) . .
C22 B3 C24 113.0(2) . .
N21 C21 B3 173.6(3) . .
N22 C22 B3 175.9(3) . .
N23 C23 B3 177.9(3) . .
C28 C24 C27 113.8(12) 2_666 .
C25 C24 C26 114.0(2) . 2_666
C28 C24 B3 120.1(8) 2_666 .
C27 C24 B3 125.2(9) . .
C25 C24 B3 120.9(2) . .
C26 C24 B3 124.9(2) 2_666 .
F25 C25 C24 118.2(2) . .
F25 C25 C26 117.9(3) . .
C24 C25 C26 123.9(3) . .
F26 C26 C25 117.6(3) . .
F26 C26 C24 120.4(3) . 2_666
C25 C26 C24 122.0(3) . 2_666
C24 C27 F27 123.0(16) . .
C24 C27 C28 121.2(16) . .
F27 C27 C28 115.2(19) . .
C24 C28 F28 119.2(16) 2_666 .
C24 C28 C27 123.5(16) 2_666 .
F28 C28 C27 116.9(17) . .
C37 N30 C35 112.0(2) . .
C37 N30 C31 112.1(2) . .
C35 N30 C31 106.28(19) . .
C37 N30 C33 106.1(2) . .
C35 N30 C33 110.8(2) . .
C31 N30 C33 109.5(2) . .
C32 C31 N30 115.4(2) . .
C32 C31 H31A 108.4 . .
N30 C31 H31A 108.4 . .
C32 C31 H31B 108.4 . .
N30 C31 H31B 108.4 . .
H31A C31 H31B 107.5 . .
C31 C32 H32A 109.5 . .
C31 C32 H32B 109.5 . .
H32A C32 H32B 109.5 . .
C31 C32 H32C 109.5 . .
H32A C32 H32C 109.5 . .
H32B C32 H32C 109.5 . .
C34 C33 N30 114.9(2) . .
C34 C33 H33A 108.5 . .
N30 C33 H33A 108.5 . .
C34 C33 H33B 108.5 . .
N30 C33 H33B 108.5 . .
H33A C33 H33B 107.5 . .
C33 C34 H34A 109.5 . .
C33 C34 H34B 109.5 . .
H34A C34 H34B 109.5 . .
C33 C34 H34C 109.5 . .
H34A C34 H34C 109.5 . .
H34B C34 H34C 109.5 . .
N30 C35 C36 114.5(2) . .
N30 C35 H35A 108.6 . .
C36 C35 H35A 108.6 . .
N30 C35 H35B 108.6 . .
C36 C35 H35B 108.6 . .
H35A C35 H35B 107.6 . .
C35 C36 H36A 109.5 . .
C35 C36 H36B 109.5 . .
H36A C36 H36B 109.5 . .
C35 C36 H36C 109.5 . .
H36A C36 H36C 109.5 . .
H36B C36 H36C 109.5 . .
N30 C37 C38 114.6(2) . .
N30 C37 H37A 108.6 . .
C38 C37 H37A 108.6 . .
N30 C37 H37B 108.6 . .
C38 C37 H37B 108.6 . .
H37A C37 H37B 107.6 . .
C37 C38 H38A 109.5 . .
C37 C38 H38B 109.5 . .
H38A C38 H38B 109.5 . .
C37 C38 H38C 109.5 . .
H38A C38 H38C 109.5 . .
H38B C38 H38C 109.5 . .
C41 N40 C47 112.0(2) . .
C41 N40 C43 109.4(2) . .
C47 N40 C43 108.8(2) . .
C41 N40 C45 109.0(2) . .
C47 N40 C45 107.7(2) . .
C43 N40 C45 110.0(2) . .
C42 C41 N40 115.3(3) . .
C42 C41 H41A 108.4 . .
N40 C41 H41A 108.4 . .
C42 C41 H41B 108.4 . .
N40 C41 H41B 108.4 . .
H41A C41 H41B 107.5 . .
C41 C42 H42A 109.5 . .
C41 C42 H42B 109.5 . .
H42A C42 H42B 109.5 . .
C41 C42 H42C 109.5 . .
H42A C42 H42C 109.5 . .
H42B C42 H42C 109.5 . .
C44 C43 N40 115.1(3) . .
C44 C43 H43A 108.5 . .
N40 C43 H43A 108.5 . .
C44 C43 H43B 108.5 . .
N40 C43 H43B 108.5 . .
H43A C43 H43B 107.5 . .
C43 C44 H44A 109.5 . .
C43 C44 H44B 109.5 . .
H44A C44 H44B 109.5 . .
C43 C44 H44C 109.5 . .
H44A C44 H44C 109.5 . .
H44B C44 H44C 109.5 . .
C46 C45 N40 116.9(3) . .
C46 C45 H45A 108.1 . .
N40 C45 H45A 108.1 . .
C46 C45 H45B 108.1 . .
N40 C45 H45B 108.1 . .
H45A C45 H45B 107.3 . .
C45 C46 H46A 109.5 . .
C45 C46 H46B 109.5 . .
H46A C46 H46B 109.5 . .
C45 C46 H46C 109.5 . .
H46A C46 H46C 109.5 . .
H46B C46 H46C 109.5 . .
N40 C47 C48 114.4(3) . .
N40 C47 H47A 108.7 . .
C48 C47 H47A 108.7 . .
N40 C47 H47B 108.7 . .
C48 C47 H47B 108.7 . .
H47A C47 H47B 107.6 . .
C47 C48 H48A 109.5 . .
C47 C48 H48B 109.5 . .
H48A C48 H48B 109.5 . .
C47 C48 H48C 109.5 . .
H48A C48 H48C 109.5 . .
H48B C48 H48C 109.5 . .
C56 N50 C52 114.2(7) . .
C56 N50 C54 113.2(7) . .
C52 N50 C54 105.0(9) . .
C56 N50 C50 111.4(7) . .
C52 N50 C50 107.6(12) . .
C54 N50 C50 104.8(10) . .
C51 C50 N50 121.2(13) . .
C51 C50 H50A 107.0 . .
N50 C50 H50A 107.0 . .
C51 C50 H50B 107.0 . .
N50 C50 H50B 107.0 . .
H50A C50 H50B 106.8 . .
C50 C51 H51A 109.5 . .
C50 C51 H51B 109.5 . .
H51A C51 H51B 109.5 . .
C50 C51 H51C 109.5 . .
H51A C51 H51C 109.5 . .
H51B C51 H51C 109.5 . .
C53 C52 N50 117(2) . .
C53 C52 H52A 108.1 . .
N50 C52 H52A 108.1 . .
C53 C52 H52B 108.1 . .
N50 C52 H52B 108.1 . .
H52A C52 H52B 107.3 . .
C52 C53 H53A 109.5 . .
C52 C53 H53B 109.5 . .
H53A C53 H53B 109.5 . .
C52 C53 H53C 109.5 . .
H53A C53 H53C 109.5 . .
H53B C53 H53C 109.5 . .
C55 C54 N50 113.0(12) . .
C55 C54 H54A 109.0 . .
N50 C54 H54A 109.0 . .
C55 C54 H54B 109.0 . .
N50 C54 H54B 109.0 . .
H54A C54 H54B 107.8 . .
C54 C55 H55A 109.5 . .
C54 C55 H55B 109.5 . .
H55A C55 H55B 109.5 . .
C54 C55 H55C 109.5 . .
H55A C55 H55C 109.5 . .
H55B C55 H55C 109.5 . .
C57 C56 N50 118.0(18) . .
C57 C56 H56A 107.8 . .
N50 C56 H56A 107.8 . .
C57 C56 H56B 107.8 . .
N50 C56 H56B 107.8 . .
H56A C56 H56B 107.2 . .
C56 C57 H57A 109.5 . .
C56 C57 H57B 109.5 . .
H57A C57 H57B 109.5 . .
C56 C57 H57C 109.5 . .
H57A C57 H57C 109.5 . .
H57B C57 H57C 109.5 . .
C60 N60 C62 111.5(2) . .
C60 N60 C64 106.6(2) . .
C62 N60 C64 110.7(2) . .
C60 N60 C66 111.0(2) . .
C62 N60 C66 106.7(2) . .
C64 N60 C66 110.5(2) . .
N60 C60 C61 114.8(4) . .
N60 C60 H60A 108.6 . .
C61 C60 H60A 108.6 . .
N60 C60 H60B 108.6 . .
C61 C60 H60B 108.6 . .
H60A C60 H60B 107.5 . .
C60 C61 H61A 109.5 . .
C60 C61 H61B 109.5 . .
H61A C61 H61B 109.5 . .
C60 C61 H61C 109.5 . .
H61A C61 H61C 109.5 . .
H61B C61 H61C 109.5 . .
C63 C62 N60 115.3(3) . .
C63 C62 H62A 108.4 . .
N60 C62 H62A 108.4 . .
C63 C62 H62B 108.4 . .
N60 C62 H62B 108.4 . .
H62A C62 H62B 107.5 . .
C62 C63 H63A 109.5 . .
C62 C63 H63B 109.5 . .
H63A C63 H63B 109.5 . .
C62 C63 H63C 109.5 . .
H63A C63 H63C 109.5 . .
H63B C63 H63C 109.5 . .
C65 C64 N60 115.6(3) . .
C65 C64 H64A 108.4 . .
N60 C64 H64A 108.4 . .
C65 C64 H64B 108.4 . .
N60 C64 H64B 108.4 . .
H64A C64 H64B 107.4 . .
C64 C65 H65A 109.5 . .
C64 C65 H65B 109.5 . .
H65A C65 H65B 109.5 . .
C64 C65 H65C 109.5 . .
H65A C65 H65C 109.5 . .
H65B C65 H65C 109.5 . .
C67 C66 N60 115.3(3) . .
C67 C66 H66A 108.4 . .
N60 C66 H66A 108.4 . .
C67 C66 H66B 108.4 . .
N60 C66 H66B 108.4 . .
H66A C66 H66B 107.5 . .
C66 C67 H67A 109.5 . .
C66 C67 H67B 109.5 . .
H67A C67 H67B 109.5 . .
C66 C67 H67C 109.5 . .
H67A C67 H67C 109.5 . .
H67B C67 H67C 109.5 . .
C74 N70 C76 115.3(11) . .
C74 N70 C72 112.9(10) . .
C76 N70 C72 101.3(11) . .
C74 N70 C70 107.1(10) . .
C76 N70 C70 111.8(11) . .
C72 N70 C70 108.4(10) . .
C71 C70 N70 116(2) . .
C71 C70 H70A 108.3 . .
N70 C70 H70A 108.3 . .
C71 C70 H70B 108.3 . .
N70 C70 H70B 108.3 . .
H70A C70 H70B 107.4 . .
C70 C71 H71A 109.5 . .
C70 C71 H71B 109.5 . .
H71A C71 H71B 109.5 . .
C70 C71 H71C 109.5 . .
H71A C71 H71C 109.5 . .
H71B C71 H71C 109.5 . .
C73 C72 N70 115.3(16) . .
C73 C72 H72A 108.5 . .
N70 C72 H72A 108.5 . .
C73 C72 H72B 108.5 . .
N70 C72 H72B 108.5 . .
H72A C72 H72B 107.5 . .
C72 C73 H73A 109.5 . .
C72 C73 H73B 109.5 . .
H73A C73 H73B 109.5 . .
C72 C73 H73C 109.5 . .
H73A C73 H73C 109.5 . .
H73B C73 H73C 109.5 . .
N70 C74 C75 115.8(16) . .
N70 C74 H74A 108.3 . .
C75 C74 H74A 108.3 . .
N70 C74 H74B 108.3 . .
C75 C74 H74B 108.3 . .
H74A C74 H74B 107.4 . .
C74 C75 H75A 109.5 . .
C74 C75 H75B 109.5 . .
H75A C75 H75B 109.5 . .
C74 C75 H75C 109.5 . .
H75A C75 H75C 109.5 . .
H75B C75 H75C 109.5 . .
N70 C76 C77 114.1(19) . .
N70 C76 H76A 108.7 . .
C77 C76 H76A 108.7 . .
N70 C76 H76B 108.7 . .
C77 C76 H76B 108.7 . .
H76A C76 H76B 107.6 . .
C76 C77 H77A 109.5 . .
C76 C77 H77B 109.5 . .
H77A C77 H77B 109.5 . .
C76 C77 H77C 109.5 . .
H77A C77 H77C 109.5 . .
H77B C77 H77C 109.5 . .

loop_
_geom_bond_atom_site_label_1
_geom_bond_atom_site_label_2
_geom_bond_distance
_geom_bond_site_symmetry_2
B1 C3 1.589(4) .
B1 C1 1.597(4) .
B1 C2 1.603(4) .
B1 C11 1.615(3) .
C1 N1 1.145(3) .
C2 N2 1.136(3) .
C3 N3 1.134(3) .
B2 C5 1.578(4) .
B2 C4 1.587(4) .
B2 C6 1.602(4) .
B2 C14 1.623(4) .
C4 N4 1.128(3) .
C5 N5 1.143(4) .
C6 N6 1.145(4) .
C11 C12 1.380(3) .
C11 C16 1.382(3) .
C12 F12 1.350(3) .
C12 C13 1.376(3) .
C13 F13 1.356(3) .
C13 C14 1.373(3) .
C14 C15 1.384(3) .
C15 F15 1.350(3) .
C15 C16 1.374(3) .
C16 F16 1.352(3) .
B3 C23 1.593(4) .
B3 C21 1.595(4) .
B3 C22 1.602(4) .
B3 C24 1.615(4) .
C21 N21 1.143(3) .
C22 N22 1.142(3) .
C23 N23 1.144(3) .
C24 C28 1.33(2) 2_666
C24 C27 1.37(2) .
C24 C25 1.365(4) .
C24 C26 1.396(4) 2_666
C25 F25 1.351(3) .
C25 C26 1.368(4) .
C26 F26 1.354(3) .
C26 C24 1.396(4) 2_666
C27 F27 1.37(2) .
C27 C28 1.42(3) .
C28 C24 1.33(2) 2_666
C28 F28 1.36(2) .
N30 C37 1.490(3) .
N30 C35 1.507(3) .
N30 C31 1.518(3) .
N30 C33 1.531(3) .
C31 C32 1.513(4) .
C31 H31A 0.9900 .
C31 H31B 0.9900 .
C32 H32A 0.9800 .
C32 H32B 0.9800 .
C32 H32C 0.9800 .
C33 C34 1.495(4) .
C33 H33A 0.9900 .
C33 H33B 0.9900 .
C34 H34A 0.9800 .
C34 H34B 0.9800 .
C34 H34C 0.9800 .
C35 C36 1.522(4) .
C35 H35A 0.9900 .
C35 H35B 0.9900 .
C36 H36A 0.9800 .
C36 H36B 0.9800 .
C36 H36C 0.9800 .
C37 C38 1.534(4) .
C37 H37A 0.9900 .
C37 H37B 0.9900 .
C38 H38A 0.9800 .
C38 H38B 0.9800 .
C38 H38C 0.9800 .
N40 C41 1.500(4) .
N40 C47 1.509(4) .
N40 C43 1.514(4) .
N40 C45 1.516(3) .
C41 C42 1.492(5) .
C41 H41A 0.9900 .
C41 H41B 0.9900 .
C42 H42A 0.9800 .
C42 H42B 0.9800 .
C42 H42C 0.9800 .
C43 C44 1.499(7) .
C43 H43A 0.9900 .
C43 H43B 0.9900 .
C44 H44A 0.9800 .
C44 H44B 0.9800 .
C44 H44C 0.9800 .
C45 C46 1.494(4) .
C45 H45A 0.9900 .
C45 H45B 0.9900 .
C46 H46A 0.9800 .
C46 H46B 0.9800 .
C46 H46C 0.9800 .
C47 C48 1.515(4) .
C47 H47A 0.9900 .
C47 H47B 0.9900 .
C48 H48A 0.9800 .
C48 H48B 0.9800 .
C48 H48C 0.9800 .
N50 C56 1.511(5) .
N50 C52 1.517(5) .
N50 C54 1.517(5) .
N50 C50 1.528(5) .
C50 C51 1.512(5) .
C50 H50A 0.9900 .
C50 H50B 0.9900 .
C51 H51A 0.9800 .
C51 H51B 0.9800 .
C51 H51C 0.9800 .
C52 C53 1.512(5) .
C52 H52A 0.9900 .
C52 H52B 0.9900 .
C53 H53A 0.9800 .
C53 H53B 0.9800 .
C53 H53C 0.9800 .
C54 C55 1.510(5) .
C54 H54A 0.9900 .
C54 H54B 0.9900 .
C55 H55A 0.9800 .
C55 H55B 0.9800 .
C55 H55C 0.9800 .
C56 C57 1.504(5) .
C56 H56A 0.9900 .
C56 H56B 0.9900 .
C57 H57A 0.9800 .
C57 H57B 0.9800 .
C57 H57C 0.9800 .
N60 C60 1.502(4) .
N60 C62 1.511(3) .
N60 C64 1.511(3) .
N60 C66 1.523(3) .
C60 C61 1.519(9) .
C60 H60A 0.9900 .
C60 H60B 0.9900 .
C61 H61A 0.9800 .
C61 H61B 0.9800 .
C61 H61C 0.9800 .
C62 C63 1.510(5) .
C62 H62A 0.9900 .
C62 H62B 0.9900 .
C63 H63A 0.9800 .
C63 H63B 0.9800 .
C63 H63C 0.9800 .
C64 C65 1.501(6) .
C64 H64A 0.9900 .
C64 H64B 0.9900 .
C65 H65A 0.9800 .
C65 H65B 0.9800 .
C65 H65C 0.9800 .
C66 C67 1.503(6) .
C66 H66A 0.9900 .
C66 H66B 0.9900 .
C67 H67A 0.9800 .
C67 H67B 0.9800 .
C67 H67C 0.9800 .
N70 C74 1.457(18) .
N70 C76 1.51(2) .
N70 C72 1.556(19) .
N70 C70 1.559(17) .
C70 C71 1.51(6) .
C70 H70A 0.9900 .
C70 H70B 0.9900 .
C71 H71A 0.9800 .
C71 H71B 0.9800 .
C71 H71C 0.9800 .
C72 C73 1.51(3) .
C72 H72A 0.9900 .
C72 H72B 0.9900 .
C73 H73A 0.9800 .
C73 H73B 0.9800 .
C73 H73C 0.9800 .
C74 C75 1.58(4) .
C74 H74A 0.9900 .
C74 H74B 0.9900 .
C75 H75A 0.9800 .
C75 H75B 0.9800 .
C75 H75C 0.9800 .
C76 C77 1.54(4) .
C76 H76A 0.9900 .
C76 H76B 0.9900 .
C77 H77A 0.9800 .
C77 H77B 0.9800 .
C77 H77C 0.9800 .
